data_9010149
loop_
_publ_author_name
'Post, J. E.'
'Bish, D. L.'
'Heaney, P. J.'

_publ_section_title
;
 Synchrotron powder X-ray diffraction study of the structure and dehydration
 behavior of sepiolite
 Sample: T = 742 K
;
_journal_name_full 'American Mineralogist'
_journal_page_first 91
_journal_page_last 97
_journal_paper_doi 10.2138/am.2007.2134
_journal_volume 92
_journal_year 2007
_chemical_compound_source 'Durango, Mexico'
_chemical_formula_sum 'H2 Mg2 O9 Si3'
_chemical_name_mineral Sepiolite
_space_group_IT_number 14
_symmetry_space_group_name_Hall '-P 2yn'
_symmetry_space_group_name_H-M 'P 1 21/n 1'
_cell_angle_alpha 90
_cell_angle_beta 89.06
_cell_angle_gamma 90
_cell_formula_units_Z 8
_cell_length_a 23.446
_cell_length_b 11.352
_cell_length_c 5.2782
_cell_volume 1404.651
_database_code_amcsd 0004270
_diffrn_ambient_temperature 742
_exptl_crystal_density_diffrn 2.633
_cod_original_formula_sum 'Mg2 Si3 O9 H2'
_cod_database_code 9010149

loop_
_space_group_symop_operation_xyz
x,y,z
1/2+x,1/2-y,1/2+z
1/2-x,1/2+y,1/2-z
-x,-y,-z

loop_
_atom_site_label
_atom_site_fract_x
_atom_site_fract_y
_atom_site_fract_z
_atom_site_U_iso_or_equiv
_atom_site_type_symbol
_atom_site_attached_hydrogens
Mg1 0.02380 0.02300 0.24400 0.02000 Mg 0
Mg2 0.08620 0.11500 0.72900 0.02000 Mg 0
Mg3 0.14310 0.17900 0.24400 0.02000 Mg 0
Mg4 0.19420 0.24600 0.71900 0.02000 Mg 0
Si1 0.08690 0.83300 0.56100 0.02000 Si 0
Si2 0.20120 0.97000 0.53900 0.02000 Si 0
Si3 0.25040 0.02700 0.02800 0.02000 Si 0
O1 0.05580 0.95900 0.58000 0.02500 O 0
O-H2 0.10240 0.04200 0.07400 0.02500 O 1
O3 0.16640 0.09030 0.56800 0.02500 O 0
O4 0.21850 0.15300 0.04000 0.02500 O 0
O5 0.06800 0.74400 0.34000 0.02500 O 0
O6 0.15290 0.87000 0.57400 0.02500 O 0
O7 0.23500 0.95000 0.27300 0.02500 O 0
O8 0.23870 0.94700 0.78400 0.02500 O 0
O9 0.31720 0.03400 0.06100 0.02500 O 0
Wat10 0.27330 0.21100 0.51200 0.02500 O 2
Si1b 0.96680 0.23400 0.91600 0.02000 Si 0
Si2b 0.08070 0.37400 0.89400 0.02000 Si 0
Si3b 0.12780 0.45400 0.40500 0.02000 Si 0
O1b 0.00920 0.12400 0.92300 0.02000 O 0
O-H2b 0.06010 0.17400 0.38600 0.02500 O 1
O3b 0.11720 0.25700 0.91700 0.02500 O 0
O4b 0.16530 0.33600 0.40700 0.02500 O 0
O5b 0.92600 0.22700 0.16600 0.02500 O 0
O6b 0.01520 0.33200 0.86800 0.02500 O 0
O7b 0.09200 0.44600 0.15200 0.02500 O 0
O8b 0.07980 0.44300 0.62700 0.02500 O 0

loop_
_cod_changelog_entry_id
_cod_changelog_entry_author
_cod_changelog_entry_date
_cod_changelog_entry_text
1
;cod-tools version 3.8.0
Id: cif_guess_AMCSD_atom_types 9574 2023-05-10 09:00:05Z saulius
;
2023-05-10T18:52:24+03:00
;Derived atom types and hydrogen counts
from atom names that follow the AMCSD naming convention
(Wat == water, O-H == hydroxyl).
;

loop_
_cod_related_entry_id
_cod_related_entry_database
_cod_related_entry_code
1 AMCSD 0004270
